data_4118310
loop_
_publ_author_name
'Sven O. Sylvester'
'Jacqueline M. Cole'
'Paul G. Waddell'

_publ_section_title
;
 Photoconversion Bonding Mechanism in Ruthenium Sulfur Dioxide Linkage
 Photoisomers Revealed by in Situ Diffraction
;
_journal_name_full 'Journal of the American Chemical Society'
_journal_page_first 11860
_journal_page_last 11863
_journal_paper_doi 10.1021/ja303943q
_journal_volume 134
_journal_year 2012
_chemical_formula_moiety 'C5 H19 Cl2 N5 O3 Ru1 S1'
_chemical_formula_sum 'C5 H19 Cl2 N5 O3 Ru S'
_chemical_formula_weight 401.28
_chemical_name_systematic
;
 ?
;
_space_group_IT_number 62
_symmetry_cell_setting orthorhombic
_symmetry_space_group_name_Hall '-P 2n 2a'
_symmetry_space_group_name_H-M 'P m c n'
_atom_sites_solution_hydrogens geom
_atom_sites_solution_primary direct
_atom_sites_solution_secondary difmap
_audit_creation_date 2012-04-08T15:48:57-00:00
_audit_creation_method 'WinGX routine CIF_UPDATE'
_cell_angle_alpha 90
_cell_angle_beta 90
_cell_angle_gamma 90
_cell_formula_units_Z 4
_cell_length_a 7.024(3)
_cell_length_b 9.740(4)
_cell_length_c 21.473(10)
_cell_measurement_reflns_used 6300
_cell_measurement_temperature 130(2)
_cell_measurement_theta_max 33
_cell_measurement_theta_min 2.1
_cell_volume 1469.0(11)
_computing_cell_refinement
;
        CrystalClear-SM Expert 2.0 r4 (Rigaku, 2009)
;
_computing_data_collection
;
        CrystalClear-SM Expert 2.0 r4 (Rigaku, 2009)
;
_computing_data_reduction
;
        CrystalClear-SM Expert 2.0 r4 (Rigaku, 2009)
;
_computing_molecular_graphics 'Ortep-3 for Windows (Farrugia, 1997)'
_computing_publication_material 'WinGX publication routines (Farrugia, 1999)'
_computing_structure_refinement 'SHELXL-97 (Sheldrick, 2008)'
_diffrn_ambient_temperature 130(2)
_diffrn_detector_area_resol_mean 28.5714
_diffrn_measured_fraction_theta_full 0.982
_diffrn_measured_fraction_theta_max 0.891
_diffrn_measurement_device_type
;
        Rigaku Saturn724+ (2x2 bin mode)
;
_diffrn_measurement_method 'profile data from \w-scans'
_diffrn_radiation_monochromator graphite
_diffrn_radiation_type MoK\a
_diffrn_radiation_wavelength 0.71073
_diffrn_reflns_av_R_equivalents 0.0567
_diffrn_reflns_av_unetI/netI 0.0648
_diffrn_reflns_limit_h_max 6
_diffrn_reflns_limit_h_min -9
_diffrn_reflns_limit_k_max 14
_diffrn_reflns_limit_k_min -6
_diffrn_reflns_limit_l_max 31
_diffrn_reflns_limit_l_min -32
_diffrn_reflns_number 7386
_diffrn_reflns_theta_full 27.5
_diffrn_reflns_theta_max 33.02
_diffrn_reflns_theta_min 3.47
_diffrn_source 'Sealed Tube'
_exptl_absorpt_coefficient_mu 1.577
_exptl_absorpt_correction_T_max 1
_exptl_absorpt_correction_T_min 0.608
_exptl_absorpt_correction_type multi-scan
_exptl_crystal_colour Colorless
_exptl_crystal_density_diffrn 1.814
_exptl_crystal_description Prism
_exptl_crystal_F_000 808
_exptl_crystal_size_max 0.2
_exptl_crystal_size_mid 0.2
_exptl_crystal_size_min 0.2
_refine_diff_density_max 2.788
_refine_diff_density_min -3.14
_refine_diff_density_rms 0.154
_refine_ls_extinction_method none
_refine_ls_goodness_of_fit_ref 1.112
_refine_ls_hydrogen_treatment constr
_refine_ls_matrix_type full
_refine_ls_number_parameters 113
_refine_ls_number_reflns 2645
_refine_ls_number_restraints 1
_refine_ls_restrained_S_all 1.112
_refine_ls_R_factor_all 0.0819
_refine_ls_R_factor_gt 0.0616
_refine_ls_shift/su_max 0.001
_refine_ls_shift/su_mean 0
_refine_ls_structure_factor_coef Fsqd
_refine_ls_weighting_details 'calc w=1/[\s^2^(Fo^2^)+(0.0549P)^2^+3.6070P] where P=(Fo^2^+2Fc^2^)/3'
_refine_ls_weighting_scheme calc
_refine_ls_wR_factor_ref 0.1633
_reflns_number_gt 1917
_reflns_number_total 2645
_reflns_threshold_expression >2\s(I)
_cod_data_source_file ja303943q_si_002_13.cif
_cod_data_source_block pyr-130k-run-1
_cod_original_cell_volume 1469.1(12)
_cod_database_code 4118310

loop_
_symmetry_equiv_pos_as_xyz
'x, y, z'
'-x+1/2, -y+1/2, z+1/2'
'x+1/2, -y, -z'
'-x, y+1/2, -z+1/2'
'-x, -y, -z'
'x-1/2, y-1/2, -z-1/2'
'-x-1/2, y, z'
'x, -y-1/2, z-1/2'

loop_
_atom_site_label
_atom_site_fract_x
_atom_site_fract_y
_atom_site_fract_z
_atom_site_U_iso_or_equiv
_atom_site_adp_type
_atom_site_calc_flag
_atom_site_refinement_flags
_atom_site_occupancy
_atom_site_disorder_assembly
_atom_site_disorder_group
_atom_site_type_symbol
Ru1 0.25 0.78610(6) 0.58523(2) 0.03501(18) Uani d S 1 . . Ru
Cl1 -0.25 0.84438(16) 0.69693(7) 0.0354(3) Uani d S 1 . . Cl
C1 0.25 0.7177(6) 0.7231(3) 0.0331(13) Uani d S 1 . . C
H1 0.25 0.6257 0.7084 0.04 Uiso calc SR 1 A . H
N3 0.25 0.8206(5) 0.6806(2) 0.0291(10) Uani d S 1 A . n
O3 -0.25 0.5983(5) 0.3477(2) 0.0464(13) Uani d S 1 . . O
N1 0.4699(6) 0.9330(4) 0.57780(18) 0.0416(10) Uani d . 1 A . n
H1A 0.5452 0.9122 0.5446 0.062 Uiso calc R 1 . . H
H1B 0.5411 0.9322 0.6132 0.062 Uiso calc R 1 . . H
H1C 0.4183 1.0178 0.5724 0.062 Uiso calc R 1 . . H
N2 0.4725(6) 0.6433(4) 0.60085(18) 0.0407(9) Uani d . 1 A . n
H2A 0.5404 0.632 0.5651 0.061 Uiso calc R 1 . . H
H2B 0.4221 0.5614 0.6127 0.061 Uiso calc R 1 . . H
H2C 0.5505 0.6754 0.6314 0.061 Uiso calc R 1 . . H
C5 0.25 0.9496(7) 0.7027(4) 0.0436(16) Uani d S 1 . . C
H5 0.25 1.0232 0.6737 0.052 Uiso calc SR 1 A . H
C3 0.25 0.8736(10) 0.8075(4) 0.060(2) Uani d S 1 . . C
H3 0.25 0.892 0.851 0.072 Uiso calc SR 1 A . H
C2 0.25 0.7394(8) 0.7861(3) 0.0473(18) Uani d S 1 A . C
H2 0.25 0.6644 0.8143 0.057 Uiso calc SR 1 . . H
Cl2 -0.25 0.77788(16) 0.47104(7) 0.0402(4) Uani d S 1 . . Cl
C4 0.25 0.9805(9) 0.7652(4) 0.059(2) Uani d S 1 A . C
H4 0.25 1.0732 0.779 0.071 Uiso calc SR 1 . . H
S1 0.25 0.7295(3) 0.48839(15) 0.0246(11) Uiso d SP 0.445(8) A 1 S
O1 0.25 0.5906(14) 0.4650(6) 0.028(3) Uiso d SP 0.445(8) A 1 O
O2 0.25 0.8316(9) 0.4396(4) 0.027(2) Uiso d SP 0.445(8) A 1 O
S1A 0.25 0.7085(7) 0.4483(3) 0.0357(19) Uiso d SP 0.263(7) A 2 S
O1A 0.25 0.814(2) 0.4982(10) 0.025(4) Uiso d SP 0.263(7) A 2 O
O2A 0.25 0.560(3) 0.4719(11) 0.033(6) Uiso d SP 0.263(7) A 2 O
S1B 0.1751(12) 0.6623(8) 0.4877(4) 0.033(2) Uiso d P 0.145(4) . 3 S
O2B 0.171(3) 0.5720(19) 0.4687(8) 0.020(3) Uiso d P 0.145(4) . 3 O
O1B 0.25 0.811(3) 0.4836(12) 0.041(7) Uiso d SP 0.291(9) . 3 O

loop_
_atom_site_aniso_label
_atom_site_aniso_U_11
_atom_site_aniso_U_22
_atom_site_aniso_U_33
_atom_site_aniso_U_12
_atom_site_aniso_U_13
_atom_site_aniso_U_23
Ru1 0.0368(3) 0.0405(3) 0.0277(3) 0 0 0.01090(19)
Cl1 0.0408(9) 0.0355(7) 0.0298(7) 0 0 0.0012(5)
C1 0.037(4) 0.033(3) 0.030(3) 0 0 0.001(2)
N3 0.030(3) 0.024(2) 0.033(2) 0 0 0.0016(17)
O3 0.073(4) 0.028(2) 0.038(2) 0 0 -0.0011(18)
N1 0.038(2) 0.042(2) 0.044(2) 0.0000(18) 0.0003(17) 0.0170(17)
N2 0.045(2) 0.043(2) 0.0339(18) 0.0077(19) 0.0081(17) -0.0015(16)
C5 0.039(4) 0.036(3) 0.056(4) 0 0 -0.007(3)
C3 0.078(6) 0.069(5) 0.033(4) 0 0 -0.016(4)
C2 0.063(5) 0.050(4) 0.029(3) 0 0 -0.002(3)
Cl2 0.0558(11) 0.0355(8) 0.0295(7) 0 0 -0.0003(5)
C4 0.061(5) 0.045(4) 0.070(6) 0 0 -0.023(4)

loop_
_atom_type_symbol
_atom_type_description
_atom_type_scat_dispersion_real
_atom_type_scat_dispersion_imag
_atom_type_scat_source
C C 0.0033 0.0016 'International Tables Vol C Tables 4.2.6.8 and 6.1.1.4'
H H 0 0 'International Tables Vol C Tables 4.2.6.8 and 6.1.1.4'
Cl Cl 0.1484 0.1585 'International Tables Vol C Tables 4.2.6.8 and 6.1.1.4'
N N 0.0061 0.0033 'International Tables Vol C Tables 4.2.6.8 and 6.1.1.4'
O O 0.0106 0.006 'International Tables Vol C Tables 4.2.6.8 and 6.1.1.4'
Ru Ru -1.2594 0.8363 'International Tables Vol C Tables 4.2.6.8 and 6.1.1.4'
S S 0.1246 0.1234 'International Tables Vol C Tables 4.2.6.8 and 6.1.1.4'

loop_
_geom_angle_atom_site_label_1
_geom_angle_atom_site_label_2
_geom_angle_atom_site_label_3
_geom_angle
_geom_angle_site_symmetry_1
_geom_angle_site_symmetry_3
O1A Ru1 N3 162.3(6) . .
O1A Ru1 N1 80.0(4) . .
N3 Ru1 N1 87.99(14) . .
O1A Ru1 N1 80.0(4) . 7_655
N3 Ru1 N1 87.99(14) . 7_655
N1 Ru1 N1 94.0(2) . 7_655
O1A Ru1 N2 104.6(4) . 7_655
N3 Ru1 N2 87.13(14) . 7_655
N1 Ru1 N2 175.09(15) . 7_655
N1 Ru1 N2 85.24(18) 7_655 7_655
O1A Ru1 N2 104.6(4) . .
N3 Ru1 N2 87.13(14) . .
N1 Ru1 N2 85.24(18) . .
N1 Ru1 N2 175.09(15) 7_655 .
N2 Ru1 N2 95.1(2) 7_655 .
O1A Ru1 S1 23.2(6) . .
N3 Ru1 S1 174.46(16) . .
N1 Ru1 S1 95.78(13) . .
N1 Ru1 S1 95.78(13) 7_655 .
N2 Ru1 S1 89.13(12) 7_655 .
N2 Ru1 S1 89.13(12) . .
O1A Ru1 O1B 1.9(11) . .
N3 Ru1 O1B 164.2(7) . .
N1 Ru1 O1B 81.3(5) . .
N1 Ru1 O1B 81.3(5) 7_655 .
N2 Ru1 O1B 103.4(4) 7_655 .
N2 Ru1 O1B 103.4(4) . .
S1 Ru1 O1B 21.3(6) . .
O1A Ru1 S1B 40.0(6) . .
N3 Ru1 S1B 156.1(2) . .
N1 Ru1 S1B 115.0(2) . .
N1 Ru1 S1B 96.4(2) 7_655 .
N2 Ru1 S1B 70.0(2) 7_655 .
N2 Ru1 S1B 88.3(2) . .
S1 Ru1 S1B 19.35(19) . .
O1B Ru1 S1B 38.1(6) . .
O1A Ru1 S1B 40.0(6) . 7_655
N3 Ru1 S1B 156.1(2) . 7_655
N1 Ru1 S1B 96.4(2) . 7_655
N1 Ru1 S1B 115.0(2) 7_655 7_655
N2 Ru1 S1B 88.3(2) 7_655 7_655
N2 Ru1 S1B 70.0(2) . 7_655
S1 Ru1 S1B 19.35(19) . 7_655
O1B Ru1 S1B 38.1(6) . 7_655
S1B Ru1 S1B 24.6(4) . 7_655
N3 C1 C2 123.4(6) . .
N3 C1 H1 118.3 . .
C2 C1 H1 118.3 . .
C5 N3 C1 117.0(6) . .
C5 N3 Ru1 120.0(5) . .
C1 N3 Ru1 123.0(4) . .
Ru1 N1 H1A 109.5 . .
Ru1 N1 H1B 109.5 . .
H1A N1 H1B 109.5 . .
Ru1 N1 H1C 109.5 . .
H1A N1 H1C 109.5 . .
H1B N1 H1C 109.5 . .
Ru1 N2 H2A 109.5 . .
Ru1 N2 H2B 109.5 . .
H2A N2 H2B 109.5 . .
Ru1 N2 H2C 109.5 . .
H2A N2 H2C 109.5 . .
H2B N2 H2C 109.5 . .
N3 C5 C4 123.3(7) . .
N3 C5 H5 118.3 . .
C4 C5 H5 118.3 . .
C4 C3 C2 119.5(7) . .
C4 C3 H3 120.2 . .
C2 C3 H3 120.2 . .
C1 C2 C3 118.3(7) . .
C1 C2 H2 120.9 . .
C3 C2 H2 120.9 . .
C5 C4 C3 118.4(7) . .
C5 C4 H4 120.8 . .
C3 C4 H4 120.8 . .
O1 S1 O2 113.2(7) . .
O1 S1 Ru1 125.2(5) . .
O2 S1 Ru1 121.6(4) . .
O1A S1A O2A 114.5(13) . .
S1A O1A Ru1 127.7(13) . .
O2B S1B S1B 91.5(14) . 7_655
O2B S1B O2B 50(2) . 7_655
S1B S1B O2B 41.9(9) 7_655 7_655
O2B S1B O1B 146.8(16) . .
S1B S1B O1B 70.1(4) 7_655 .
O2B S1B O1B 107.5(10) 7_655 .
O2B S1B Ru1 143.5(13) . .
S1B S1B Ru1 77.72(19) 7_655 .
O2B S1B Ru1 112.0(9) 7_655 .
O1B S1B Ru1 61.2(10) . .
S1B O2B O2B 88.5(14) . 7_655
S1B O2B S1B 46.5(12) . 7_655
O2B O2B S1B 41.9(9) 7_655 7_655
S1B O1B S1B 39.8(9) . 7_655
S1B O1B Ru1 80.7(11) . .
S1B O1B Ru1 80.7(11) 7_655 .

loop_
_geom_bond_atom_site_label_1
_geom_bond_atom_site_label_2
_geom_bond_site_symmetry_2
_geom_bond_distance
Ru1 O1A . 1.89(2)
Ru1 N3 . 2.076(5)
Ru1 N1 . 2.112(4)
Ru1 N1 7_655 2.112(4)
Ru1 N2 7_655 2.118(4)
Ru1 N2 . 2.118(4)
Ru1 S1 . 2.151(3)
Ru1 O1B . 2.20(3)
Ru1 S1B . 2.474(8)
Ru1 S1B 7_655 2.474(8)
C1 N3 . 1.355(8)
C1 C2 . 1.368(9)
C1 H1 . 0.95
N3 C5 . 1.343(8)
N1 H1A . 0.91
N1 H1B . 0.91
N1 H1C . 0.91
N2 H2A . 0.91
N2 H2B . 0.91
N2 H2C . 0.91
C5 C4 . 1.376(11)
C5 H5 . 0.95
C3 C4 . 1.381(13)
C3 C2 . 1.386(11)
C3 H3 . 0.95
C2 H2 . 0.95
C4 H4 . 0.95
S1 O1 . 1.443(13)
S1 O2 . 1.444(10)
S1A O1A . 1.49(2)
S1A O2A . 1.53(3)
S1B O2B . 0.97(2)
S1B S1B 7_655 1.053(17)
S1B O2B 7_655 1.45(2)
S1B O1B . 1.55(2)
O2B O2B 7_655 1.10(4)
O2B S1B 7_655 1.45(2)
O1B S1B 7_655 1.55(2)

loop_
_geom_torsion_atom_site_label_1
_geom_torsion_atom_site_label_2
_geom_torsion_atom_site_label_3
_geom_torsion_atom_site_label_4
_geom_torsion
_geom_torsion_site_symmetry_1
_geom_torsion_site_symmetry_4
C2 C1 N3 C5 0.000(5) . .
C2 C1 N3 Ru1 180.000(3) . .
O1A Ru1 N3 C5 0.000(5) . .
N1 Ru1 N3 C5 47.06(12) . .
N1 Ru1 N3 C5 -47.06(12) 7_655 .
N2 Ru1 N3 C5 -132.39(12) 7_655 .
N2 Ru1 N3 C5 132.39(12) . .
S1 Ru1 N3 C5 180.000(12) . .
O1B Ru1 N3 C5 0.000(6) . .
S1B Ru1 N3 C5 -148.3(5) . .
S1B Ru1 N3 C5 148.3(5) 7_655 .
O1A Ru1 N3 C1 180.000(4) . .
N1 Ru1 N3 C1 -132.94(12) . .
N1 Ru1 N3 C1 132.94(12) 7_655 .
N2 Ru1 N3 C1 47.61(12) 7_655 .
N2 Ru1 N3 C1 -47.61(12) . .
S1 Ru1 N3 C1 0.000(13) . .
O1B Ru1 N3 C1 180.000(4) . .
S1B Ru1 N3 C1 31.7(5) . .
S1B Ru1 N3 C1 -31.7(5) 7_655 .
C1 N3 C5 C4 0.000(6) . .
Ru1 N3 C5 C4 180.000(5) . .
N3 C1 C2 C3 0.000(7) . .
C4 C3 C2 C1 0.000(6) . .
N3 C5 C4 C3 0.000(7) . .
C2 C3 C4 C5 0.000(6) . .
O1A Ru1 S1 O1 180.000(4) . .
N3 Ru1 S1 O1 0.000(8) . .
N1 Ru1 S1 O1 132.66(12) . .
N1 Ru1 S1 O1 -132.66(12) 7_655 .
N2 Ru1 S1 O1 -47.54(12) 7_655 .
N2 Ru1 S1 O1 47.54(12) . .
O1B Ru1 S1 O1 180.000(4) . .
S1B Ru1 S1 O1 -39.9(6) . .
S1B Ru1 S1 O1 39.9(6) 7_655 .
O1A Ru1 S1 O2 0.000(3) . .
N3 Ru1 S1 O2 180.000(7) . .
N1 Ru1 S1 O2 -47.34(12) . .
N1 Ru1 S1 O2 47.34(12) 7_655 .
N2 Ru1 S1 O2 132.46(12) 7_655 .
N2 Ru1 S1 O2 -132.46(12) . .
O1B Ru1 S1 O2 0.000(3) . .
S1B Ru1 S1 O2 140.1(6) . .
S1B Ru1 S1 O2 -140.1(6) 7_655 .
O2A S1A O1A Ru1 0.000(7) . .
N3 Ru1 O1A S1A 180.000(10) . .
N1 Ru1 O1A S1A 132.02(15) . .
N1 Ru1 O1A S1A -132.02(15) 7_655 .
N2 Ru1 O1A S1A -49.67(18) 7_655 .
N2 Ru1 O1A S1A 49.67(18) . .
S1 Ru1 O1A S1A 0.000(7) . .
O1B Ru1 O1A S1A 0.00(13) . .
S1B Ru1 O1A S1A -19.3(4) . .
S1B Ru1 O1A S1A 19.3(4) 7_655 .
O1A Ru1 S1B O2B 151(3) . .
N3 Ru1 S1B O2B -44(3) . .
N1 Ru1 S1B O2B 119(2) . .
N1 Ru1 S1B O2B -143(2) 7_655 .
N2 Ru1 S1B O2B -61(2) 7_655 .
N2 Ru1 S1B O2B 35(2) . .
S1 Ru1 S1B O2B 127(3) . .
O1B Ru1 S1B O2B 150(3) . .
S1B Ru1 S1B O2B 76(2) 7_655 .
O1A Ru1 S1B S1B 74.9(4) . 7_655
N3 Ru1 S1B S1B -119.5(5) . 7_655
N1 Ru1 S1B S1B 43.57(14) . 7_655
N1 Ru1 S1B S1B 141.04(13) 7_655 7_655
N2 Ru1 S1B S1B -136.40(14) 7_655 7_655
N2 Ru1 S1B S1B -40.40(12) . 7_655
S1 Ru1 S1B S1B 51.7(6) . 7_655
O1B Ru1 S1B S1B 73.9(4) . 7_655
O1A Ru1 S1B O2B 99.5(10) . 7_655
N3 Ru1 S1B O2B -94.9(10) . 7_655
N1 Ru1 S1B O2B 68.1(10) . 7_655
N1 Ru1 S1B O2B 165.6(9) 7_655 7_655
N2 Ru1 S1B O2B -111.8(10) 7_655 7_655
N2 Ru1 S1B O2B -15.8(9) . 7_655
S1 Ru1 S1B O2B 76.3(11) . 7_655
O1B Ru1 S1B O2B 98.5(11) . 7_655
S1B Ru1 S1B O2B 24.6(10) 7_655 7_655
O1A Ru1 S1B O1B 1.0(6) . .
N3 Ru1 S1B O1B 166.6(5) . .
N1 Ru1 S1B O1B -30.3(5) . .
N1 Ru1 S1B O1B 67.2(5) 7_655 .
N2 Ru1 S1B O1B 149.7(5) 7_655 .
N2 Ru1 S1B O1B -114.3(5) . .
S1 Ru1 S1B O1B -22.2(5) . .
S1B Ru1 S1B O1B -73.9(4) 7_655 .
S1B S1B O2B O2B 0.000(3) 7_655 7_655
O1B S1B O2B O2B 55(3) . 7_655
Ru1 S1B O2B O2B -71(2) . 7_655
O2B S1B O2B S1B 0.000(7) 7_655 7_655
O1B S1B O2B S1B 55(3) . 7_655
Ru1 S1B O2B S1B -71(2) . 7_655
O2B S1B O1B S1B -60(3) . 7_655
O2B S1B O1B S1B -19.4(11) 7_655 7_655
Ru1 S1B O1B S1B 86.6(4) . 7_655
O2B S1B O1B Ru1 -147(3) . .
S1B S1B O1B Ru1 -86.6(4) 7_655 .
O2B S1B O1B Ru1 -106.0(9) 7_655 .
O1A Ru1 O1B S1B -159.8(5) . .
N3 Ru1 O1B S1B -159.8(4) . .
N1 Ru1 O1B S1B 152.4(5) . .
N1 Ru1 O1B S1B -112.1(4) 7_655 .
N2 Ru1 O1B S1B -29.1(5) 7_655 .
N2 Ru1 O1B S1B 69.5(4) . .
S1 Ru1 O1B S1B 20.2(4) . .
S1B Ru1 O1B S1B 40.3(8) 7_655 .
O1A Ru1 O1B S1B 159.8(5) . 7_655
N3 Ru1 O1B S1B 159.8(4) . 7_655
N1 Ru1 O1B S1B 112.1(4) . 7_655
N1 Ru1 O1B S1B -152.4(5) 7_655 7_655
N2 Ru1 O1B S1B -69.5(4) 7_655 7_655
N2 Ru1 O1B S1B 29.1(5) . 7_655
S1 Ru1 O1B S1B -20.2(4) . 7_655
S1B Ru1 O1B S1B -40.3(8) . 7_655
